data_2227439
loop_
_publ_author_name
'Assani, Abderrazzak'
'Saadi, Mohamed'
'El Ammari, Lahcen'

_publ_section_title
;
 Poly[ethylenediammonium [tris[\m~3~-hydrogenphosphato(2{-})]dicadmium]
 monohydrate]
;
_journal_coeditor_code FK2024
_journal_issue 11
_journal_name_full 'Acta Crystallographica Section E'
_journal_page_first m1354
_journal_page_last m1355
_journal_paper_doi 10.1107/S1600536810038729
_journal_volume 66
_journal_year 2010
_chemical_formula_iupac '(C2 H10 N2) [Cd2 (H P O4)3], H2 O'
_chemical_formula_moiety 'C2 H10 N2 2+, Cd2 H3 O12 P3 2-, H2 O'
_chemical_formula_sum 'C2 H15 Cd2 N2 O13 P3'
_chemical_formula_weight 592.87
_chemical_name_systematic
;
Poly[ethylenediammonium [tris[\m~3~-hydrogenphosphato(2-)]dicadmium(II)]
monohydrate]
;
_space_group_IT_number 14
_symmetry_cell_setting monoclinic
_symmetry_space_group_name_Hall '-P 2yn'
_symmetry_space_group_name_H-M 'P 1 21/n 1'
_atom_sites_solution_hydrogens geom
_atom_sites_solution_primary direct
_atom_sites_solution_secondary difmap
_audit_creation_method SHELXL-97
_cell_angle_alpha 90.00
_cell_angle_beta 90.2740(10)
_cell_angle_gamma 90.00
_cell_formula_units_Z 4
_cell_length_a 6.82030(10)
_cell_length_b 9.5731(2)
_cell_length_c 21.9302(4)
_cell_measurement_reflns_used 21519
_cell_measurement_temperature 296(2)
_cell_measurement_theta_max 31.02
_cell_measurement_theta_min 1.86
_cell_volume 1431.84(4)
_computing_cell_refinement 'SAINT (Bruker, 2005)'
_computing_data_collection 'APEX2 (Bruker, 2005)'
_computing_data_reduction 'SAINT (Bruker, 2005)'
_computing_molecular_graphics 'ORTEP-3 for Windows (Farrugia,1997) and DIAMOND (Brandenburg, 2006)'
_computing_publication_material 'WinGX (Farrugia, 1999)'
_computing_structure_refinement 'SHELXL97 (Sheldrick, 2008)'
_computing_structure_solution 'SHELXS97 (Sheldrick, 2008)'
_diffrn_ambient_temperature 296(2)
_diffrn_measured_fraction_theta_full 0.997
_diffrn_measured_fraction_theta_max 0.997
_diffrn_measurement_device_type 'Bruker X8 APEXII'
_diffrn_measurement_method '\f and \w scans'
_diffrn_radiation_monochromator graphite
_diffrn_radiation_source 'fine-focus sealed tube'
_diffrn_radiation_type MoK\a
_diffrn_radiation_wavelength 0.71073
_diffrn_reflns_av_R_equivalents 0.0285
_diffrn_reflns_av_sigmaI/netI 0.0223
_diffrn_reflns_limit_h_max 9
_diffrn_reflns_limit_h_min -9
_diffrn_reflns_limit_k_max 13
_diffrn_reflns_limit_k_min -13
_diffrn_reflns_limit_l_max 31
_diffrn_reflns_limit_l_min -31
_diffrn_reflns_number 21519
_diffrn_reflns_theta_full 31.02
_diffrn_reflns_theta_max 31.02
_diffrn_reflns_theta_min 1.86
_exptl_absorpt_coefficient_mu 3.376
_exptl_absorpt_correction_T_max 0.845
_exptl_absorpt_correction_T_min 0.730
_exptl_absorpt_correction_type multi-scan
_exptl_absorpt_process_details '(SADABS; Bruker, 2005)'
_exptl_crystal_colour colourless
_exptl_crystal_density_diffrn 2.750
_exptl_crystal_density_method 'not measured'
_exptl_crystal_description Prism
_exptl_crystal_F_000 1144
_exptl_crystal_size_max 0.15
_exptl_crystal_size_mid 0.08
_exptl_crystal_size_min 0.05
_refine_diff_density_max 0.809
_refine_diff_density_min -0.739
_refine_ls_extinction_method none
_refine_ls_goodness_of_fit_ref 1.090
_refine_ls_hydrogen_treatment constr
_refine_ls_matrix_type full
_refine_ls_number_parameters 205
_refine_ls_number_reflns 4544
_refine_ls_number_restraints 0
_refine_ls_restrained_S_all 1.090
_refine_ls_R_factor_all 0.0273
_refine_ls_R_factor_gt 0.0220
_refine_ls_shift/su_max 0.002
_refine_ls_shift/su_mean 0.000
_refine_ls_structure_factor_coef Fsqd
_refine_ls_weighting_details 'calc w=1/[\s^2^(Fo^2^)+(0.0195P)^2^+1.2601P] where P=(Fo^2^+2Fc^2^)/3'
_refine_ls_weighting_scheme calc
_refine_ls_wR_factor_gt 0.0505
_refine_ls_wR_factor_ref 0.0527
_reflns_number_gt 4010
_reflns_number_total 4546
_reflns_threshold_expression I>2sigma(I)
_cod_data_source_file fk2024.cif
_cod_data_source_block I
_cod_original_sg_symbol_H-M 'P 21/n'
_cod_database_code 2227439
_cod_database_fobs_code 2227439

loop_
_symmetry_equiv_pos_as_xyz
'x, y, z'
'-x+1/2, y+1/2, -z+1/2'
'-x, -y, -z'
'x-1/2, -y-1/2, z-1/2'

loop_
_atom_site_type_symbol
_atom_site_label
_atom_site_fract_x
_atom_site_fract_y
_atom_site_fract_z
_atom_site_U_iso_or_equiv
_atom_site_adp_type
_atom_site_calc_flag
_atom_site_refinement_flags
_atom_site_occupancy
_atom_site_disorder_assembly
_atom_site_disorder_group
Cd Cd1 0.265141(19) 0.322444(16) 0.995676(6) 0.01225(4) Uani d . 1 . .
Cd Cd2 0.5000 0.0000 1.0000 0.01160(5) Uani d S 1 . .
Cd Cd3 0.0000 0.0000 1.0000 0.01155(5) Uani d S 1 . .
P P1 -0.23831(7) 0.31181(5) 1.01284(2) 0.01023(9) Uani d . 1 . .
P P2 0.26500(7) 0.14162(5) 0.87635(2) 0.00985(9) Uani d . 1 . .
P P3 0.22616(7) 0.16014(5) 1.11897(2) 0.01106(10) Uani d . 1 . .
O O1 -0.2503(2) 0.45600(17) 0.98506(8) 0.0231(3) Uani d . 1 . .
O O2 -0.4243(2) 0.23029(16) 0.99783(7) 0.0165(3) Uani d . 1 . .
O O3 -0.0553(2) 0.23344(15) 0.99202(7) 0.0135(3) Uani d . 1 . .
O O4 -0.2219(2) 0.3313(2) 1.08413(7) 0.0252(4) Uani d . 1 . .
H H4 -0.1629 0.2647 1.0989 0.038 Uiso calc R 1 . .
O O5 0.4393(2) 0.10843(17) 0.83666(7) 0.0189(3) Uani d . 1 . .
O O6 0.2610(2) 0.29729(16) 0.89393(7) 0.0160(3) Uani d . 1 . .
O O7 0.2583(2) 0.05068(17) 0.93438(6) 0.0148(3) Uani d . 1 . .
O O8 0.0698(2) 0.11514(17) 0.84012(8) 0.0209(3) Uani d . 1 . .
H H8 0.0409 0.0321 0.8421 0.031 Uiso calc R 1 . .
O O9 0.2659(2) 0.30932(16) 1.09801(7) 0.0163(3) Uani d . 1 . .
O O10 0.0213(2) 0.14966(16) 1.14671(7) 0.0181(3) Uani d . 1 . .
O O11 0.2469(2) 0.05774(16) 1.06531(6) 0.0150(3) Uani d . 1 . .
O O12 0.3816(3) 0.12463(19) 1.16923(7) 0.0243(4) Uani d . 1 . .
H H12 0.4319 0.0488 1.1617 0.036 Uiso calc R 1 . .
O O13 0.3841(3) 0.12448(19) 0.71465(7) 0.0280(4) Uani d . 1 . .
H H13A 0.3975 0.1271 0.7536 0.042 Uiso d R 1 . .
H H13B 0.4199 0.2058 0.7023 0.042 Uiso d R 1 . .
N N1 -0.0232(3) -0.0197(2) 1.33813(9) 0.0195(4) Uani d . 1 . .
H H1A 0.0428 -0.0751 1.3635 0.029 Uiso calc R 1 . .
H H1B -0.1147 -0.0691 1.3187 0.029 Uiso calc R 1 . .
H H1C -0.0800 0.0486 1.3592 0.029 Uiso calc R 1 . .
N N2 0.4080(3) 0.0696(2) 1.35973(9) 0.0232(4) Uani d . 1 . .
H H2A 0.5009 0.1303 1.3703 0.035 Uiso calc R 1 . .
H H2B 0.4613 -0.0005 1.3389 0.035 Uiso calc R 1 . .
H H2C 0.3509 0.0362 1.3931 0.035 Uiso calc R 1 . .
C C4 0.1140(3) 0.0414(3) 1.29303(10) 0.0248(5) Uani d . 1 . .
H H4A 0.0389 0.0907 1.2621 0.030 Uiso calc R 1 . .
H H4B 0.1846 -0.0335 1.2731 0.030 Uiso calc R 1 . .
C C3 0.2594(4) 0.1406(3) 1.32117(12) 0.0268(5) Uani d . 1 . .
H H3A 0.3257 0.1912 1.2889 0.032 Uiso calc R 1 . .
H H3B 0.1895 0.2082 1.3458 0.032 Uiso calc R 1 . .

loop_
_atom_site_aniso_label
_atom_site_aniso_U_11
_atom_site_aniso_U_22
_atom_site_aniso_U_33
_atom_site_aniso_U_12
_atom_site_aniso_U_13
_atom_site_aniso_U_23
Cd1 0.01344(7) 0.00955(7) 0.01375(7) 0.00046(5) -0.00049(5) -0.00069(5)
Cd2 0.01005(8) 0.00937(10) 0.01536(9) 0.00148(6) -0.00147(7) -0.00025(7)
Cd3 0.01014(8) 0.00897(10) 0.01556(9) -0.00122(6) -0.00001(7) -0.00143(7)
P1 0.0102(2) 0.0071(2) 0.0134(2) 0.00079(16) -0.00040(17) -0.00148(18)
P2 0.0124(2) 0.0084(2) 0.0088(2) 0.00099(16) 0.00007(17) 0.00108(17)
P3 0.0135(2) 0.0097(2) 0.0100(2) 0.00022(17) -0.00054(17) -0.00105(18)
O1 0.0288(8) 0.0076(7) 0.0331(9) 0.0025(6) 0.0040(7) 0.0018(7)
O2 0.0100(6) 0.0113(7) 0.0283(8) -0.0011(5) -0.0020(6) -0.0018(6)
O3 0.0110(6) 0.0097(7) 0.0198(7) 0.0006(5) 0.0021(5) -0.0019(6)
O4 0.0267(8) 0.0332(10) 0.0155(7) 0.0130(7) -0.0031(6) -0.0069(7)
O5 0.0225(7) 0.0184(8) 0.0160(7) 0.0057(6) 0.0046(6) 0.0026(6)
O6 0.0202(7) 0.0117(7) 0.0161(7) 0.0005(5) 0.0008(6) -0.0004(6)
O7 0.0123(6) 0.0202(8) 0.0119(6) 0.0006(5) -0.0012(5) 0.0058(6)
O8 0.0220(7) 0.0166(8) 0.0240(8) -0.0046(6) -0.0097(6) 0.0046(7)
O9 0.0208(7) 0.0116(7) 0.0166(7) -0.0020(6) -0.0014(6) 0.0011(6)
O10 0.0176(7) 0.0168(8) 0.0200(7) -0.0017(6) 0.0059(6) -0.0025(6)
O11 0.0131(6) 0.0188(8) 0.0131(6) 0.0007(5) -0.0004(5) -0.0068(6)
O12 0.0313(8) 0.0234(9) 0.0181(7) 0.0118(7) -0.0120(7) -0.0050(7)
O13 0.0393(10) 0.0281(10) 0.0167(8) -0.0095(8) -0.0031(7) 0.0015(7)
N1 0.0172(8) 0.0191(10) 0.0222(9) 0.0000(7) -0.0002(7) 0.0029(8)
N2 0.0211(9) 0.0230(11) 0.0254(10) -0.0078(7) -0.0016(8) 0.0009(8)
C4 0.0244(10) 0.0327(14) 0.0172(10) -0.0061(10) -0.0016(8) 0.0055(10)
C3 0.0261(11) 0.0228(12) 0.0314(12) -0.0052(9) -0.0038(10) 0.0072(10)

loop_
_atom_type_symbol
_atom_type_description
_atom_type_scat_dispersion_real
_atom_type_scat_dispersion_imag
_atom_type_scat_source
C C 0.0033 0.0016 'International Tables Vol C Tables 4.2.6.8 and 6.1.1.4'
H H 0.0000 0.0000 'International Tables Vol C Tables 4.2.6.8 and 6.1.1.4'
N N 0.0061 0.0033 'International Tables Vol C Tables 4.2.6.8 and 6.1.1.4'
O O 0.0106 0.0060 'International Tables Vol C Tables 4.2.6.8 and 6.1.1.4'
P P 0.1023 0.0942 'International Tables Vol C Tables 4.2.6.8 and 6.1.1.4'
Cd Cd -0.8075 1.2024 'International Tables Vol C Tables 4.2.6.8 and 6.1.1.4'

loop_
_geom_angle_atom_site_label_1
_geom_angle_atom_site_label_2
_geom_angle_atom_site_label_3
_geom_angle_site_symmetry_1
_geom_angle_site_symmetry_3
_geom_angle
_geom_angle_publ_flag
O1 Cd1 O6 3_567 . 107.38(6) ?
O1 Cd1 O9 3_567 . 81.94(6) ?
O6 Cd1 O9 . . 170.62(6) ?
O1 Cd1 O2 3_567 1_655 114.61(6) ?
O6 Cd1 O2 . 1_655 89.22(6) ?
O9 Cd1 O2 . 1_655 87.72(6) ?
O1 Cd1 O3 3_567 . 108.55(6) ?
O6 Cd1 O3 . . 85.39(5) ?
O9 Cd1 O3 . . 90.67(5) ?
O2 Cd1 O3 1_655 . 136.09(5) ?
O1 Cd1 Cd2 3_567 . 152.36(5) ?
O6 Cd1 Cd2 . . 86.30(4) ?
O9 Cd1 Cd2 . . 85.66(4) ?
O2 Cd1 Cd2 1_655 . 39.96(4) ?
O3 Cd1 Cd2 . . 96.16(4) ?
O7 Cd2 O7 3_657 . 180.0 ?
O7 Cd2 O2 3_657 3_557 86.72(6) ?
O7 Cd2 O2 . 3_557 93.28(6) ?
O7 Cd2 O2 3_657 1_655 93.28(6) ?
O7 Cd2 O2 . 1_655 86.72(6) ?
O2 Cd2 O2 3_557 1_655 180.00(7) ?
O7 Cd2 O11 3_657 3_657 78.28(5) ?
O7 Cd2 O11 . 3_657 101.72(5) ?
O2 Cd2 O11 3_557 3_657 87.22(5) ?
O2 Cd2 O11 1_655 3_657 92.79(5) ?
O7 Cd2 O11 3_657 . 101.72(5) ?
O7 Cd2 O11 . . 78.28(5) ?
O2 Cd2 O11 3_557 . 92.78(5) ?
O2 Cd2 O11 1_655 . 87.21(5) ?
O11 Cd2 O11 3_657 . 180.00(7) ?
O7 Cd2 Cd3 3_657 1_655 42.78(3) ?
O7 Cd2 Cd3 . 1_655 137.23(3) ?
O2 Cd2 Cd3 3_557 1_655 103.19(4) ?
O2 Cd2 Cd3 1_655 1_655 76.81(4) ?
O11 Cd2 Cd3 3_657 1_655 41.54(4) ?
O11 Cd2 Cd3 . 1_655 138.46(4) ?
O7 Cd2 Cd3 3_657 . 137.22(3) ?
O7 Cd2 Cd3 . . 42.77(3) ?
O2 Cd2 Cd3 3_557 . 76.81(4) ?
O2 Cd2 Cd3 1_655 . 103.19(4) ?
O11 Cd2 Cd3 3_657 . 138.46(4) ?
O11 Cd2 Cd3 . . 41.54(4) ?
Cd3 Cd2 Cd3 1_655 . 180.0 ?
O7 Cd2 Cd1 3_657 3_657 56.77(4) ?
O7 Cd2 Cd1 . 3_657 123.23(4) ?
O2 Cd2 Cd1 3_557 3_657 40.60(4) ?
O2 Cd2 Cd1 1_655 3_657 139.40(4) ?
O11 Cd2 Cd1 3_657 3_657 57.35(4) ?
O11 Cd2 Cd1 . 3_657 122.65(4) ?
Cd3 Cd2 Cd1 . 3_657 117.408(2) ?
O7 Cd2 Cd1 3_657 . 123.23(4) ?
O7 Cd2 Cd1 . . 56.77(4) ?
O2 Cd2 Cd1 3_557 . 139.40(4) ?
O2 Cd2 Cd1 1_655 . 40.60(4) ?
O11 Cd2 Cd1 3_657 . 122.65(4) ?
O11 Cd2 Cd1 . . 57.35(4) ?
Cd3 Cd2 Cd1 . . 62.592(2) ?
Cd1 Cd2 Cd1 3_657 . 180.0 ?
O3 Cd3 O3 3_557 . 179.9990(10) ?
O3 Cd3 O11 3_557 3_557 86.08(5) ?
O3 Cd3 O11 . 3_557 93.93(5) ?
O3 Cd3 O11 3_557 . 93.92(5) ?
O3 Cd3 O11 . . 86.08(5) ?
O11 Cd3 O11 3_557 . 180.00(8) ?
O3 Cd3 O7 3_557 . 97.28(5) ?
O3 Cd3 O7 . . 82.72(5) ?
O11 Cd3 O7 3_557 . 102.80(5) ?
O11 Cd3 O7 . . 77.21(5) ?
O3 Cd3 O7 3_557 3_557 82.73(5) ?
O3 Cd3 O7 . 3_557 97.27(5) ?
O11 Cd3 O7 3_557 3_557 77.20(5) ?
O11 Cd3 O7 . 3_557 102.79(5) ?
O7 Cd3 O7 . 3_557 180.00(4) ?
O3 Cd3 Cd2 3_557 . 80.48(3) ?
O3 Cd3 Cd2 . . 99.52(3) ?
O11 Cd3 Cd2 3_557 . 137.54(3) ?
O11 Cd3 Cd2 . . 42.47(3) ?
O7 Cd3 Cd2 . . 40.65(3) ?
O7 Cd3 Cd2 3_557 . 139.35(3) ?
O3 Cd3 Cd2 3_557 1_455 99.52(3) ?
O3 Cd3 Cd2 . 1_455 80.48(3) ?
O11 Cd3 Cd2 3_557 1_455 42.46(3) ?
O11 Cd3 Cd2 . 1_455 137.53(3) ?
O7 Cd3 Cd2 . 1_455 139.35(3) ?
O7 Cd3 Cd2 3_557 1_455 40.65(3) ?
Cd2 Cd3 Cd2 . 1_455 180.0 ?
O1 P1 O2 . . 109.71(9) ?
O1 P1 O3 . . 111.77(9) ?
O2 P1 O3 . . 111.37(9) ?
O1 P1 O4 . . 107.17(10) ?
O2 P1 O4 . . 109.25(10) ?
O3 P1 O4 . . 107.44(9) ?
O5 P2 O6 . . 111.28(9) ?
O5 P2 O7 . . 112.53(9) ?
O6 P2 O7 . . 109.82(9) ?
O5 P2 O8 . . 110.02(10) ?
O6 P2 O8 . . 105.51(9) ?
O7 P2 O8 . . 107.37(8) ?
O9 P3 O10 . . 110.20(9) ?
O9 P3 O11 . . 110.43(9) ?
O10 P3 O11 . . 110.49(9) ?
O9 P3 O12 . . 107.17(10) ?
O10 P3 O12 . . 108.84(9) ?
O11 P3 O12 . . 109.64(9) ?
P1 O1 Cd1 . 3_567 144.97(11) ?
P1 O2 Cd2 . 1_455 133.13(9) ?
P1 O2 Cd1 . 1_455 125.08(9) ?
Cd2 O2 Cd1 1_455 1_455 99.44(5) ?
P1 O3 Cd3 . . 126.52(8) ?
P1 O3 Cd1 . . 125.00(8) ?
Cd3 O3 Cd1 . . 101.56(5) ?
P1 O4 H4 . . 109.5 ?
P2 O6 Cd1 . . 110.65(8) ?
P2 O7 Cd2 . . 128.95(8) ?
P2 O7 Cd3 . . 130.69(8) ?
Cd2 O7 Cd3 . . 96.58(5) ?
P2 O8 H8 . . 109.5 ?
P3 O9 Cd1 . . 110.71(8) ?
P3 O11 Cd3 . . 124.47(8) ?
P3 O11 Cd2 . . 134.18(8) ?
Cd3 O11 Cd2 . . 95.99(5) ?
P3 O12 H12 . . 109.5 ?
H13A O13 H13B . . 105.0 ?
C4 N1 H1A . . 109.5 ?
C4 N1 H1B . . 109.5 ?
H1A N1 H1B . . 109.5 ?
C4 N1 H1C . . 109.5 ?
H1A N1 H1C . . 109.5 ?
H1B N1 H1C . . 109.5 ?
C3 N2 H2A . . 109.5 ?
C3 N2 H2B . . 109.5 ?
H2A N2 H2B . . 109.5 ?
C3 N2 H2C . . 109.5 ?
H2A N2 H2C . . 109.5 ?
H2B N2 H2C . . 109.5 ?
N1 C4 C3 . . 113.1(2) ?
N1 C4 H4A . . 109.0 ?
C3 C4 H4A . . 109.0 ?
N1 C4 H4B . . 109.0 ?
C3 C4 H4B . . 109.0 ?
H4A C4 H4B . . 107.8 ?
N2 C3 C4 . . 113.1(2) ?
N2 C3 H3A . . 109.0 ?
C4 C3 H3A . . 109.0 ?
N2 C3 H3B . . 109.0 ?
C4 C3 H3B . . 109.0 ?
H3A C3 H3B . . 107.8 ?

loop_
_geom_bond_atom_site_label_1
_geom_bond_atom_site_label_2
_geom_bond_site_symmetry_2
_geom_bond_distance
_geom_bond_publ_flag
Cd1 O1 3_567 2.1651(17) ?
Cd1 O6 . 2.2443(15) ?
Cd1 O9 . 2.2477(15) ?
Cd1 O2 1_655 2.2950(14) ?
Cd1 O3 . 2.3464(14) ?
Cd1 Cd2 . 3.47873(16) ?
Cd2 O7 3_657 2.2362(14) ?
Cd2 O7 . 2.2362(14) ?
Cd2 O2 3_557 2.2648(15) ?
Cd2 O2 1_655 2.2648(15) ?
Cd2 O11 3_657 2.3150(13) ?
Cd2 O11 . 2.3150(13) ?
Cd2 Cd3 . 3.41020(15) ?
Cd2 Cd1 3_657 3.47868(16) ?
Cd3 O3 3_557 2.2729(15) ?
Cd3 O3 . 2.2729(15) ?
Cd3 O11 3_557 2.2738(14) ?
Cd3 O11 . 2.2739(14) ?
Cd3 O7 . 2.3312(13) ?
Cd3 O7 3_557 2.3312(13) ?
P1 O1 . 1.5109(18) ?
P1 O2 . 1.5238(15) ?
P1 O3 . 1.5282(14) ?
P1 O4 . 1.5779(16) ?
P2 O5 . 1.5104(15) ?
P2 O6 . 1.5395(16) ?
P2 O7 . 1.5427(15) ?
P2 O8 . 1.5676(16) ?
P3 O9 . 1.5250(16) ?
P3 O10 . 1.5301(15) ?
P3 O11 . 1.5386(15) ?
P3 O12 . 1.5631(16) ?
O1 Cd1 3_567 2.1652(17) ?
O2 Cd2 1_455 2.2648(15) ?
O2 Cd1 1_455 2.2950(14) ?
O4 H4 . 0.8200 ?
O8 H8 . 0.8200 ?
O12 H12 . 0.8200 ?
O13 H13A . 0.8599 ?
O13 H13B . 0.8598 ?
N1 C4 . 1.485(3) ?
N1 H1A . 0.8900 ?
N1 H1B . 0.8900 ?
N1 H1C . 0.8900 ?
N2 C3 . 1.482(3) ?
N2 H2A . 0.8900 ?
N2 H2B . 0.8900 ?
N2 H2C . 0.8900 ?
C4 C3 . 1.503(3) ?
C4 H4A . 0.9700 ?
C4 H4B . 0.9700 ?
C3 H3A . 0.9700 ?
C3 H3B . 0.9700 ?

loop_
_geom_hbond_atom_site_label_D
_geom_hbond_atom_site_label_H
_geom_hbond_atom_site_label_A
_geom_hbond_site_symmetry_A
_geom_hbond_distance_DH
_geom_hbond_distance_HA
_geom_hbond_distance_DA
_geom_hbond_angle_DHA
_geom_hbond_publ_flag
N1 H1A O9 2_547 0.89 1.90 2.774(2) 165 yes
N1 H1B O13 3_557 0.89 2.05 2.895(3) 159 yes
N1 H1C O6 4_566 0.89 1.99 2.866(2) 170 yes
N2 H2A O6 4_666 0.89 1.97 2.823(2) 160 yes
N2 H2A O8 4_666 0.89 2.57 3.243(3) 133 yes
N2 H2B O13 3_657 0.89 1.98 2.856(3) 168 yes
N2 H2C O1 4_666 0.89 2.14 2.967(3) 155 yes
O4 H4 O10 . 0.82 1.97 2.763(3) 163 yes
O8 H8 O10 3_557 0.82 1.81 2.627(2) 175 yes
O12 H12 O5 3_657 0.82 1.74 2.547(2) 166 yes
O13 H13A O5 . 0.86 1.85 2.705(2) 173 yes
O13 H13B O10 4_665 0.86 1.97 2.790(2) 159 yes
C3 H3B O5 4_566 0.97 2.45 3.264(3) 141 yes
C4 H4A O10 . 0.97 2.59 3.428(3) 144 yes
